data_1561827
loop_
_publ_author_name
'Zhang, Xiaowei'
'Xing, Peiqi'
'Geng, Xiujuan'
'Sun, Daofeng'
'Xiao, Zhenyu'
'Wang, Lei'

_publ_section_title
;
 Transition metal coordination polymers based on tetrabromoterephthalic
 and bis(imidazole) ligands: Syntheses, structures, topological analysis
 and photoluminescence properties
;
_journal_name_full 'Journal of Solid State Chemistry'
_journal_page_first 49
_journal_page_last 61
_journal_paper_doi 10.1016/j.jssc.2015.05.008
_journal_volume 229
_journal_year 2015
_chemical_formula_moiety 'C22 H14 Br4 Co N4 O4'
_chemical_formula_sum 'C22 H13 Br4 Co N4 O4'
_chemical_formula_weight 775.93
_space_group_crystal_system monoclinic
_space_group_IT_number 14
_space_group_name_Hall '-P 2ybc'
_space_group_name_H-M_alt 'P 1 21/c 1'
_atom_sites_solution_hydrogens geom
_atom_sites_solution_primary iterative
_atom_sites_solution_secondary difmap
_cell_angle_alpha 90.00
_cell_angle_beta 98.508(5)
_cell_angle_gamma 90.00
_cell_formula_units_Z 4
_cell_length_a 9.7594(6)
_cell_length_b 20.6475(6)
_cell_length_c 16.4938(7)
_cell_measurement_reflns_used 3545
_cell_measurement_temperature 296.73(11)
_cell_measurement_theta_max 69.1960
_cell_measurement_theta_min 4.2760
_cell_volume 3287.0(3)
_computing_cell_refinement
;
CrysAlisPro, Agilent Technologies,
Version 1.171.36.32 (release 02-08-2013 CrysAlis171 .NET)
(compiled Aug  2 2013,16:46:58)
;
_computing_data_collection
;
CrysAlisPro, Agilent Technologies,
Version 1.171.36.32 (release 02-08-2013 CrysAlis171 .NET)
(compiled Aug  2 2013,16:46:58)
;
_computing_data_reduction
;
CrysAlisPro, Agilent Technologies,
Version 1.171.36.32 (release 02-08-2013 CrysAlis171 .NET)
(compiled Aug  2 2013,16:46:58)
;
_computing_molecular_graphics 'Olex2 (Dolomanov et al., 2009)'
_computing_publication_material 'Olex2 (Dolomanov et al., 2009)'
_computing_structure_refinement 'XL (Sheldrick, 2008)'
_computing_structure_solution
;
Superflip (Palatinus & Chapuis, 2007;Palatinus & van der Lee, 2008;
Palatinus et al., 2012)
;
_diffrn_ambient_temperature 296.73(11)
_diffrn_detector_area_resol_mean 16.0450
_diffrn_measured_fraction_theta_full 0.969
_diffrn_measured_fraction_theta_max 0.969
_diffrn_measurement_details
;
#__ type_ start__ end____ width___ exp.time_
  1 omega  -28.00   17.00   1.0000    1.5400
omega____ theta____ kappa____ phi______ frames
    -        0.0000   77.0000  150.0000 45

#__ type_ start__ end____ width___ exp.time_
  2 omega  -17.00   10.00   1.0000    1.5400
omega____ theta____ kappa____ phi______ frames
    -        0.0000   57.0000  -60.0000 27

#__ type_ start__ end____ width___ exp.time_
  3 omega   26.00   68.00   1.0000    1.5400
omega____ theta____ kappa____ phi______ frames
    -        0.0000   77.0000  150.0000 42

#__ type_ start__ end____ width___ exp.time_
  4 omega   43.00   86.00   1.0000    5.0000
omega____ theta____ kappa____ phi______ frames
    -       54.0000  -77.0000  -60.0000 43

#__ type_ start__ end____ width___ exp.time_
  5 omega   23.00  111.00   1.0000    5.0000
omega____ theta____ kappa____ phi______ frames
    -       54.0000   77.0000   90.0000 88

#__ type_ start__ end____ width___ exp.time_
  6 omega   73.00  122.00   1.0000    5.0000
omega____ theta____ kappa____ phi______ frames
    -       54.0000   57.0000   60.0000 49

#__ type_ start__ end____ width___ exp.time_
  7 omega  -18.00   81.00   1.0000    5.0000
omega____ theta____ kappa____ phi______ frames
    -       54.0000  -38.0000  120.0000 99

#__ type_ start__ end____ width___ exp.time_
  8 omega   45.00   71.00   1.0000    5.0000
omega____ theta____ kappa____ phi______ frames
    -       54.0000   57.0000   60.0000 26

#__ type_ start__ end____ width___ exp.time_
  9 omega   44.00   89.00   1.0000    5.0000
omega____ theta____ kappa____ phi______ frames
    -      108.0000  -25.0000 -150.0000 45

#__ type_ start__ end____ width___ exp.time_
 10 omega   35.00   86.00   1.0000    5.0000
omega____ theta____ kappa____ phi______ frames
    -      108.0000  -38.0000  -60.0000 51

#__ type_ start__ end____ width___ exp.time_
 11 omega   55.00   80.00   1.0000    5.0000
omega____ theta____ kappa____ phi______ frames
    -      108.0000  -25.0000    0.0000 25

#__ type_ start__ end____ width___ exp.time_
 12 omega   38.00   64.00   1.0000    5.0000
omega____ theta____ kappa____ phi______ frames
    -      108.0000  -50.0000   60.0000 26

#__ type_ start__ end____ width___ exp.time_
 13 omega   53.00   93.00   1.0000    5.0000
omega____ theta____ kappa____ phi______ frames
    -      108.0000  -38.0000  -30.0000 40

#__ type_ start__ end____ width___ exp.time_
 14 omega   67.00   93.00   1.0000    5.0000
omega____ theta____ kappa____ phi______ frames
    -      108.0000  -38.0000 -120.0000 26

#__ type_ start__ end____ width___ exp.time_
 15 omega   55.00   98.00   1.0000    5.0000
omega____ theta____ kappa____ phi______ frames
    -      108.0000 -111.0000   90.0000 43

#__ type_ start__ end____ width___ exp.time_
 16 omega   41.00  113.00   1.0000    5.0000
omega____ theta____ kappa____ phi______ frames
    -      108.0000 -111.0000  150.0000 72

#__ type_ start__ end____ width___ exp.time_
 17 omega   36.00  178.00   1.0000    5.0000
omega____ theta____ kappa____ phi______ frames
    -      108.0000    0.0000 -120.0000 142

#__ type_ start__ end____ width___ exp.time_
 18 omega  -71.00   28.00   1.0000    1.5400
omega____ theta____ kappa____ phi______ frames
    -        0.0000  -77.0000   60.0000 99
;
_diffrn_measurement_device_type 'SuperNova, Dual, Cu at zero, Eos'
_diffrn_measurement_method '\w scans'
_diffrn_orient_matrix_UB_11 0.1283308000
_diffrn_orient_matrix_UB_12 -0.0129327000
_diffrn_orient_matrix_UB_13 -0.0418772000
_diffrn_orient_matrix_UB_21 0.0864720000
_diffrn_orient_matrix_UB_22 -0.0135183000
_diffrn_orient_matrix_UB_23 0.0842402000
_diffrn_orient_matrix_UB_31 -0.0392434000
_diffrn_orient_matrix_UB_32 -0.0722180000
_diffrn_orient_matrix_UB_33 -0.0082908000
_diffrn_radiation_monochromator mirror
_diffrn_radiation_type MoK\a
_diffrn_radiation_wavelength 0.71000
_diffrn_reflns_av_R_equivalents 0.0551
_diffrn_reflns_av_unetI/netI 0.0775
_diffrn_reflns_limit_h_max 11
_diffrn_reflns_limit_h_min -8
_diffrn_reflns_limit_k_max 18
_diffrn_reflns_limit_k_min -24
_diffrn_reflns_limit_l_max 18
_diffrn_reflns_limit_l_min -20
_diffrn_reflns_number 12349
_diffrn_reflns_theta_full 25.83
_diffrn_reflns_theta_max 25.83
_diffrn_reflns_theta_min 1.59
_diffrn_source 'SuperNova (Cu) X-ray Source'
_exptl_absorpt_coefficient_mu 5.413
_exptl_absorpt_correction_T_max 1.00000
_exptl_absorpt_correction_T_min 0.14827
_exptl_absorpt_correction_type multi-scan
_exptl_absorpt_process_details
;
CrysAlisPro, Agilent Technologies,
Version 1.171.36.32 (release 02-08-2013 CrysAlis171 .NET)
(compiled Aug  2 2013,16:46:58)
Empirical absorption correction using spherical harmonics,
 implemented in SCALE3 ABSPACK scaling algorithm.
;
_exptl_crystal_colour
;
;
_exptl_crystal_density_diffrn 1.568
_exptl_crystal_density_method 'not measured'
_exptl_crystal_description block
_exptl_crystal_F_000 1488
_exptl_crystal_size_max 0.8
_exptl_crystal_size_mid 0.15
_exptl_crystal_size_min 0.1
_refine_diff_density_max 2.551
_refine_diff_density_min -1.197
_refine_diff_density_rms 0.278
_refine_ls_extinction_method none
_refine_ls_goodness_of_fit_ref 1.077
_refine_ls_hydrogen_treatment constr
_refine_ls_matrix_type full
_refine_ls_number_parameters 316
_refine_ls_number_reflns 6159
_refine_ls_number_restraints 0
_refine_ls_restrained_S_all 1.077
_refine_ls_R_factor_all 0.1367
_refine_ls_R_factor_gt 0.0952
_refine_ls_shift/su_max 0.000
_refine_ls_shift/su_mean 0.000
_refine_ls_structure_factor_coef Fsqd
_refine_ls_weighting_details 'calc w=1/[\s^2^(Fo^2^)+(0.1630P)^2^+23.9230P] where P=(Fo^2^+2Fc^2^)/3'
_refine_ls_weighting_scheme calc
_refine_ls_wR_factor_gt 0.2801
_refine_ls_wR_factor_ref 0.3167
_reflns_number_gt 3956
_reflns_number_total 6159
_reflns_threshold_expression >2sigma(I)
_cod_data_source_file JSSC-2015-229-49.cif
_cod_data_source_block 7
_cod_original_cell_volume 3287.1(3)
_cod_database_code 1561827
_chemical_oxdiff_formula 'C H O N Br Co'
_reflns_odcompleteness_completeness 99.93
_reflns_odcompleteness_iscentric 1
_reflns_odcompleteness_theta 66.97
_olex2_refinement_description
;
1. Fixed Uiso
 At 1.2 times of:
  All C(H) groups, All C(H,H) groups
2.a Secondary CH2 refined with riding coordinates:
 C12(H12a,H12b), C19(H19a,H19b)
2.b Aromatic/amide H refined with riding coordinates:
 C9(H9), C10(H10), C11(H11), C14(H14), C15(H15), C16(H16), C17(H17), C20(H20),
 C21(H21), C22(H22)
;

loop_
_space_group_symop_id
_space_group_symop_operation_xyz
1 'x, y, z'
2 '-x, y+1/2, -z+1/2'
3 '-x, -y, -z'
4 'x, -y-1/2, z-1/2'

loop_
_atom_site_label
_atom_site_type_symbol
_atom_site_fract_x
_atom_site_fract_y
_atom_site_fract_z
_atom_site_U_iso_or_equiv
_atom_site_adp_type
_atom_site_occupancy
_atom_site_calc_flag
_atom_site_disorder_assembly
_atom_site_disorder_group
_atom_site_refinement_flags_posn
Br1 Br 0.36238(17) 0.42798(6) 0.33148(8) 0.0624(5) Uani 1 d . . .
Br2 Br 0.24159(19) 0.57020(7) 0.38446(10) 0.0729(6) Uani 1 d . . .
Br3 Br 0.3412(2) 0.09697(6) 0.61235(10) 0.0738(6) Uani 1 d . . .
Br4 Br 0.62627(19) 0.05949(6) 0.34277(9) 0.0655(5) Uani 1 d . . .
Co1 Co 0.63567(19) 0.24996(7) 0.43299(11) 0.0471(5) Uani 1 d . . .
O1 O 0.5505(9) 0.3248(3) 0.4819(5) 0.048(2) Uani 1 d . . .
O2 O 0.6891(10) 0.3746(4) 0.4071(6) 0.055(2) Uani 1 d . . .
O3 O 0.5899(10) 0.1693(3) 0.4869(5) 0.048(2) Uani 1 d . . .
O4 O 0.3731(10) 0.1610(4) 0.4248(6) 0.059(2) Uani 1 d . . .
N1 N 0.8430(11) 0.2430(4) 0.4568(7) 0.051(3) Uani 1 d . . .
N2 N 1.0651(11) 0.2654(5) 0.4628(6) 0.048(3) Uani 1 d . . .
N3 N 1.4662(14) 0.2674(5) 0.6880(7) 0.056(3) Uani 1 d . . .
N4 N 1.5805(11) 0.2582(4) 0.8116(5) 0.039(2) Uani 1 d . . .
C1 C 0.4816(14) 0.1387(5) 0.4629(7) 0.041(3) Uani 1 d . . .
C2 C 0.4872(12) 0.0658(4) 0.4829(7) 0.037(3) Uani 1 d . . .
C3 C 0.5550(12) 0.0253(5) 0.4359(7) 0.038(3) Uani 1 d . . .
C4 C 0.4330(12) 0.0415(5) 0.5465(7) 0.037(2) Uani 1 d . . .
C5 C 0.6033(15) 0.3757(5) 0.4530(7) 0.046(3) Uani 1 d . . .
C6 C 0.5496(13) 0.4398(4) 0.4795(7) 0.038(3) Uani 1 d . . .
C7 C 0.4392(13) 0.4699(5) 0.4288(7) 0.041(3) Uani 1 d . . .
C8 C 0.3946(12) 0.5308(5) 0.4490(7) 0.038(3) Uani 1 d . . .
C9 C 0.9317(12) 0.2881(6) 0.4509(8) 0.048(3) Uani 1 d . . .
H9 H 0.9082 0.3311 0.4398 0.058 Uiso 1 calc . . R
C10 C 0.9221(17) 0.1876(7) 0.4699(15) 0.100(7) Uani 1 d . . .
H10 H 0.8866 0.1462 0.4748 0.120 Uiso 1 calc . . R
C11 C 1.0584(16) 0.2016(7) 0.4745(13) 0.090(6) Uani 1 d . . .
H11 H 1.1322 0.1728 0.4838 0.108 Uiso 1 calc . . R
C12 C 1.1932(13) 0.3049(6) 0.4601(7) 0.046(3) Uani 1 d . . .
H12A H 1.2724 0.2762 0.4631 0.056 Uiso 1 calc . . R
H12B H 1.1846 0.3277 0.4081 0.056 Uiso 1 calc . . R
C13 C 1.2179(12) 0.3524(5) 0.5275(8) 0.044(3) Uani 1 d . . .
C14 C 1.1638(14) 0.4149(6) 0.5132(9) 0.055(3) Uani 1 d . . .
H14 H 1.1117 0.4246 0.4627 0.066 Uiso 1 calc . . R
C15 C 1.1864(16) 0.4625(6) 0.5728(10) 0.064(4) Uani 1 d . . .
H15 H 1.1448 0.5030 0.5643 0.077 Uiso 1 calc . . R
C16 C 1.2727(17) 0.4486(7) 0.6459(11) 0.073(5) Uani 1 d . . .
H16 H 1.2936 0.4807 0.6854 0.088 Uiso 1 calc . . R
C17 C 1.3270(19) 0.3872(7) 0.6595(11) 0.082(5) Uani 1 d . . .
H17 H 1.3847 0.3783 0.7083 0.098 Uiso 1 calc . . R
C18 C 1.2975(14) 0.3390(5) 0.6023(8) 0.049(3) Uani 1 d . . .
C19 C 1.3475(17) 0.2708(6) 0.6199(8) 0.063(4) Uani 1 d . . .
H19A H 1.2717 0.2448 0.6341 0.075 Uiso 1 calc . . R
H19B H 1.3756 0.2525 0.5707 0.075 Uiso 1 calc . . R
C20 C 1.601(2) 0.2791(10) 0.6794(10) 0.083(5) Uani 1 d . . .
H20 H 1.6396 0.2892 0.6326 0.099 Uiso 1 calc . . R
C21 C 1.6655(17) 0.2718(10) 0.7598(9) 0.077(5) Uani 1 d . . .
H21 H 1.7606 0.2761 0.7753 0.092 Uiso 1 calc . . R
C22 C 1.4592(14) 0.2561(5) 0.7682(8) 0.045(3) Uani 1 d . . .
H22 H 1.3776 0.2479 0.7892 0.054 Uiso 1 calc . . R

loop_
_atom_site_aniso_label
_atom_site_aniso_U_11
_atom_site_aniso_U_22
_atom_site_aniso_U_33
_atom_site_aniso_U_23
_atom_site_aniso_U_13
_atom_site_aniso_U_12
Br1 0.0909(11) 0.0388(7) 0.0500(8) -0.0137(5) -0.0138(7) 0.0052(7)
Br2 0.0890(12) 0.0428(8) 0.0744(10) -0.0054(6) -0.0291(9) 0.0226(7)
Br3 0.1282(15) 0.0324(7) 0.0679(9) 0.0061(6) 0.0375(9) 0.0212(8)
Br4 0.1078(13) 0.0332(6) 0.0620(9) 0.0098(5) 0.0338(9) 0.0043(7)
Co1 0.0612(12) 0.0270(8) 0.0508(10) -0.0026(6) 0.0003(8) -0.0010(7)
O1 0.077(6) 0.018(4) 0.049(5) -0.003(3) 0.013(4) -0.003(4)
O2 0.069(6) 0.038(5) 0.063(6) 0.002(4) 0.025(5) 0.015(4)
O3 0.073(6) 0.016(3) 0.050(5) 0.004(3) -0.004(4) -0.007(4)
O4 0.063(6) 0.034(4) 0.079(6) 0.021(4) 0.007(5) 0.009(4)
N1 0.058(7) 0.027(5) 0.063(7) 0.002(4) -0.009(6) -0.007(5)
N2 0.046(6) 0.035(5) 0.055(6) 0.002(4) -0.016(5) -0.002(4)
N3 0.076(9) 0.037(5) 0.046(6) -0.004(4) -0.014(6) 0.004(5)
N4 0.055(6) 0.031(5) 0.028(4) 0.003(4) 0.003(4) 0.005(4)
C1 0.061(8) 0.017(5) 0.046(6) 0.004(4) 0.009(6) 0.003(5)
C2 0.046(7) 0.013(4) 0.049(6) 0.002(4) -0.006(5) 0.001(4)
C3 0.052(7) 0.021(5) 0.040(6) 0.003(4) 0.004(5) -0.006(5)
C4 0.048(7) 0.022(5) 0.039(6) 0.004(4) -0.001(5) 0.008(4)
C5 0.079(9) 0.009(4) 0.047(6) -0.008(4) -0.001(7) 0.008(5)
C6 0.057(7) 0.012(4) 0.045(6) -0.002(4) 0.001(5) 0.001(4)
C7 0.061(8) 0.018(5) 0.040(6) -0.006(4) 0.002(5) -0.001(5)
C8 0.051(7) 0.025(5) 0.037(6) -0.002(4) 0.001(5) 0.006(5)
C9 0.038(7) 0.040(6) 0.065(8) 0.005(6) 0.002(6) -0.001(5)
C10 0.063(11) 0.027(7) 0.19(2) 0.019(10) -0.035(12) -0.013(7)
C11 0.052(10) 0.035(7) 0.170(19) 0.016(9) -0.020(11) 0.004(7)
C12 0.044(7) 0.051(7) 0.040(6) -0.001(5) -0.007(5) -0.005(6)
C13 0.041(7) 0.029(5) 0.058(7) 0.002(5) -0.004(6) -0.008(5)
C14 0.051(8) 0.035(6) 0.074(9) 0.008(6) -0.007(7) 0.007(6)
C15 0.075(10) 0.030(6) 0.084(10) 0.003(6) 0.005(9) 0.005(6)
C16 0.081(11) 0.040(7) 0.095(12) -0.030(8) 0.000(9) 0.001(7)
C17 0.105(13) 0.043(8) 0.083(11) -0.019(8) -0.033(10) 0.009(8)
C18 0.067(9) 0.026(5) 0.050(7) 0.001(5) -0.004(6) -0.008(5)
C19 0.092(11) 0.039(7) 0.046(7) -0.011(5) -0.028(7) 0.002(7)
C20 0.100(15) 0.101(14) 0.051(9) 0.022(9) 0.023(9) 0.020(11)
C21 0.059(10) 0.117(15) 0.048(8) -0.014(9) -0.009(7) 0.013(9)
C22 0.045(7) 0.039(6) 0.048(7) 0.006(5) -0.004(6) -0.003(5)

loop_
_atom_type_symbol
_atom_type_description
_atom_type_scat_dispersion_real
_atom_type_scat_dispersion_imag
_atom_type_scat_source
C C 0.0033 0.0016 'International Tables Vol C Tables 4.2.6.8 and 6.1.1.4'
H H 0.0000 0.0000 'International Tables Vol C Tables 4.2.6.8 and 6.1.1.4'
Br Br -0.2901 2.4595 'International Tables Vol C Tables 4.2.6.8 and 6.1.1.4'
Co Co 0.3494 0.9721 'International Tables Vol C Tables 4.2.6.8 and 6.1.1.4'
N N 0.0061 0.0033 'International Tables Vol C Tables 4.2.6.8 and 6.1.1.4'
O O 0.0106 0.0060 'International Tables Vol C Tables 4.2.6.8 and 6.1.1.4'

loop_
_geom_angle_atom_site_label_1
_geom_angle_atom_site_label_2
_geom_angle_atom_site_label_3
_geom_angle
_geom_angle_site_symmetry_1
_geom_angle_site_symmetry_3
O1 Co1 N1 116.6(4) . .
O1 Co1 N4 113.9(4) . 4_465
O3 Co1 O1 109.8(4) . .
O3 Co1 N1 98.1(4) . .
O3 Co1 N4 109.6(4) . 4_465
N4 Co1 N1 107.7(5) 4_465 .
C5 O1 Co1 105.6(7) . .
C1 O3 Co1 121.6(7) . .
C9 N1 Co1 127.2(9) . .
C9 N1 C10 104.1(12) . .
C10 N1 Co1 127.9(9) . .
C9 N2 C12 126.0(10) . .
C11 N2 C9 107.0(11) . .
C11 N2 C12 126.9(11) . .
C20 N3 C19 124.5(13) . .
C22 N3 C19 126.7(13) . .
C22 N3 C20 108.7(11) . .
C21 N4 Co1 124.7(9) . 4_666
C22 N4 Co1 129.9(9) . 4_666
C22 N4 C21 105.2(11) . .
O3 C1 C2 115.3(10) . .
O4 C1 O3 126.5(10) . .
O4 C1 C2 118.2(10) . .
C3 C2 C1 118.6(10) . .
C4 C2 C1 121.9(10) . .
C4 C2 C3 119.5(9) . .
C2 C3 Br4 119.4(8) . .
C2 C3 C4 120.7(10) . 3_656
C4 C3 Br4 119.8(9) 3_656 .
C2 C4 Br3 119.8(8) . .
C2 C4 C3 119.8(10) . 3_656
C3 C4 Br3 120.4(9) 3_656 .
O1 C5 C6 115.5(12) . .
O2 C5 O1 124.6(10) . .
O2 C5 C6 119.9(10) . .
C7 C6 C5 118.9(9) . .
C8 C6 C5 121.9(10) 3_666 .
C8 C6 C7 119.2(10) 3_666 .
C6 C7 Br1 118.5(8) . .
C8 C7 Br1 121.5(9) . .
C8 C7 C6 119.8(10) . .
C6 C8 Br2 118.5(8) 3_666 .
C6 C8 C7 120.8(10) 3_666 .
C7 C8 Br2 120.4(8) . .
N1 C9 N2 112.3(11) . .
N1 C9 H9 123.9 . .
N2 C9 H9 123.9 . .
N1 C10 H10 124.6 . .
C11 C10 N1 110.7(12) . .
C11 C10 H10 124.6 . .
N2 C11 C10 105.8(13) . .
N2 C11 H11 127.1 . .
C10 C11 H11 127.1 . .
N2 C12 H12A 109.1 . .
N2 C12 H12B 109.1 . .
H12A C12 H12B 107.8 . .
C13 C12 N2 112.5(11) . .
C13 C12 H12A 109.1 . .
C13 C12 H12B 109.1 . .
C14 C13 C12 118.0(12) . .
C18 C13 C12 123.1(11) . .
C18 C13 C14 118.8(12) . .
C13 C14 H14 119.4 . .
C15 C14 C13 121.2(13) . .
C15 C14 H14 119.4 . .
C14 C15 H15 120.6 . .
C14 C15 C16 118.7(12) . .
C16 C15 H15 120.6 . .
C15 C16 H16 120.1 . .
C17 C16 C15 119.8(13) . .
C17 C16 H16 120.1 . .
C16 C17 H17 119.4 . .
C18 C17 C16 121.2(14) . .
C18 C17 H17 119.4 . .
C13 C18 C19 118.8(10) . .
C17 C18 C13 120.0(12) . .
C17 C18 C19 121.2(12) . .
N3 C19 C18 112.5(10) . .
N3 C19 H19A 109.1 . .
N3 C19 H19B 109.1 . .
C18 C19 H19A 109.1 . .
C18 C19 H19B 109.1 . .
H19A C19 H19B 107.8 . .
N3 C20 H20 129.6 . .
N3 C20 C21 100.8(14) . .
C21 C20 H20 129.6 . .
N4 C21 C20 114.0(15) . .
N4 C21 H21 123.0 . .
C20 C21 H21 123.0 . .
N3 C22 H22 124.4 . .
N4 C22 N3 111.2(12) . .
N4 C22 H22 124.4 . .

loop_
_geom_bond_atom_site_label_1
_geom_bond_atom_site_label_2
_geom_bond_distance
_geom_bond_site_symmetry_2
Br1 C7 1.879(11) .
Br2 C8 1.886(11) .
Br3 C4 1.893(11) .
Br4 C3 1.913(11) .
Co1 O1 1.983(8) .
Co1 O3 1.970(7) .
Co1 N1 2.008(11) .
Co1 N4 2.001(9) 4_465
O1 C5 1.291(14) .
O2 C5 1.210(15) .
O3 C1 1.245(14) .
O4 C1 1.237(14) .
N1 C9 1.284(15) .
N1 C10 1.381(17) .
N2 C9 1.370(16) .
N2 C11 1.333(17) .
N2 C12 1.499(16) .
N3 C19 1.492(16) .
N3 C20 1.37(2) .
N3 C22 1.355(17) .
N4 Co1 2.001(9) 4_666
N4 C21 1.31(2) .
N4 C22 1.290(15) .
C1 C2 1.540(13) .
C2 C3 1.375(16) .
C2 C4 1.340(16) .
C3 C4 1.410(14) 3_656
C4 C3 1.410(14) 3_656
C5 C6 1.511(13) .
C6 C7 1.407(16) .
C6 C8 1.366(15) 3_666
C7 C8 1.388(14) .
C8 C6 1.366(15) 3_666
C9 H9 0.9300 .
C10 H10 0.9300 .
C10 C11 1.35(2) .
C11 H11 0.9300 .
C12 H12A 0.9700 .
C12 H12B 0.9700 .
C12 C13 1.476(16) .
C13 C14 1.401(16) .
C13 C18 1.385(17) .
C14 H14 0.9300 .
C14 C15 1.39(2) .
C15 H15 0.9300 .
C15 C16 1.39(2) .
C16 H16 0.9300 .
C16 C17 1.38(2) .
C17 H17 0.9300 .
C17 C18 1.372(18) .
C18 C19 1.505(17) .
C19 H19A 0.9700 .
C19 H19B 0.9700 .
C20 H20 0.9300 .
C20 C21 1.39(2) .
C21 H21 0.9300 .
C22 H22 0.9300 .

loop_
_geom_torsion_atom_site_label_1
_geom_torsion_atom_site_label_2
_geom_torsion_atom_site_label_3
_geom_torsion_atom_site_label_4
_geom_torsion
_geom_torsion_site_symmetry_1
_geom_torsion_site_symmetry_2
_geom_torsion_site_symmetry_3
_geom_torsion_site_symmetry_4
Br1 C7 C8 Br2 6.4(15) . . . .
Br1 C7 C8 C6 179.2(9) . . . 3_666
Co1 O1 C5 O2 -1.4(15) . . . .
Co1 O1 C5 C6 177.8(8) . . . .
Co1 O3 C1 O4 -24.8(17) . . . .
Co1 O3 C1 C2 154.6(8) . . . .
Co1 N1 C9 N2 -173.1(8) . . . .
Co1 N1 C10 C11 172.8(14) . . . .
Co1 N4 C21 C20 -175.9(12) 4_666 . . .
Co1 N4 C22 N3 176.5(8) 4_666 . . .
O1 Co1 O3 C1 87.2(9) . . . .
O1 Co1 N1 C9 -48.1(13) . . . .
O1 Co1 N1 C10 143.5(16) . . . .
O1 C5 C6 C7 -94.1(13) . . . .
O1 C5 C6 C8 85.9(15) . . . 3_666
O2 C5 C6 C7 85.1(16) . . . .
O2 C5 C6 C8 -94.8(15) . . . 3_666
O3 Co1 O1 C5 169.9(7) . . . .
O3 Co1 N1 C9 -165.0(12) . . . .
O3 Co1 N1 C10 26.6(17) . . . .
O3 C1 C2 C3 -77.4(14) . . . .
O3 C1 C2 C4 99.8(14) . . . .
O4 C1 C2 C3 102.0(14) . . . .
O4 C1 C2 C4 -80.8(15) . . . .
N1 Co1 O1 C5 59.6(9) . . . .
N1 Co1 O3 C1 -150.7(9) . . . .
N1 C10 C11 N2 -1(3) . . . .
N2 C12 C13 C14 -92.2(14) . . . .
N2 C12 C13 C18 91.1(15) . . . .
N3 C20 C21 N4 -1(2) . . . .
N4 Co1 O1 C5 -66.8(8) 4_465 . . .
N4 Co1 O3 C1 -38.6(10) 4_465 . . .
N4 Co1 N1 C9 81.3(12) 4_465 . . .
N4 Co1 N1 C10 -87.1(16) 4_465 . . .
C1 C2 C3 Br4 -5.0(15) . . . .
C1 C2 C3 C4 177.8(11) . . . 3_656
C1 C2 C4 Br3 2.1(15) . . . .
C1 C2 C4 C3 -177.7(11) . . . 3_656
C3 C2 C4 Br3 179.3(8) . . . .
C3 C2 C4 C3 -0.5(19) . . . 3_656
C4 C2 C3 Br4 177.7(9) . . . .
C4 C2 C3 C4 0.6(19) . . . 3_656
C5 C6 C7 Br1 0.9(15) . . . .
C5 C6 C7 C8 -175.6(11) . . . .
C6 C7 C8 Br2 -177.2(9) . . . .
C6 C7 C8 C6 -4(2) . . . 3_666
C8 C6 C7 Br1 -179.1(9) 3_666 . . .
C8 C6 C7 C8 4(2) 3_666 . . .
C9 N1 C10 C11 2(2) . . . .
C9 N2 C11 C10 0(2) . . . .
C9 N2 C12 C13 66.4(15) . . . .
C10 N1 C9 N2 -2.6(18) . . . .
C11 N2 C9 N1 2.0(18) . . . .
C11 N2 C12 C13 -116.0(17) . . . .
C12 N2 C9 N1 180.0(11) . . . .
C12 N2 C11 C10 -178.4(15) . . . .
C12 C13 C14 C15 -178.1(13) . . . .
C12 C13 C18 C17 173.9(15) . . . .
C12 C13 C18 C19 -7(2) . . . .
C13 C14 C15 C16 5(2) . . . .
C13 C18 C19 N3 161.3(13) . . . .
C14 C13 C18 C17 -3(2) . . . .
C14 C13 C18 C19 175.8(13) . . . .
C14 C15 C16 C17 -4(3) . . . .
C15 C16 C17 C18 0(3) . . . .
C16 C17 C18 C13 4(3) . . . .
C16 C17 C18 C19 -175.1(17) . . . .
C17 C18 C19 N3 -20(2) . . . .
C18 C13 C14 C15 -1(2) . . . .
C19 N3 C20 C21 178.0(13) . . . .
C19 N3 C22 N4 -178.0(10) . . . .
C20 N3 C19 C18 -81.5(18) . . . .
C20 N3 C22 N4 -1.6(16) . . . .
C21 N4 C22 N3 0.9(15) . . . .
C22 N3 C19 C18 94.5(16) . . . .
C22 N3 C20 C21 1.4(17) . . . .
C22 N4 C21 C20 0.0(19) . . . .
